data_2310874
loop_
_publ_author_name
'Jerslev, B.'

_publ_section_title
;
 The structure of hydroxylammonium chloride, N H3 O H Cl, and
 hydroxylammonium bromide, N H3 O H Br
;
_journal_name_full 'Acta Crystallographica (1,1948-23,1967)'
_journal_page_first 21
_journal_page_last 27
_journal_volume 1
_journal_year 1948
_chemical_formula_sum 'Br H4 N O'
_chemical_name_systematic '(N H3 (O H)) Br'
_space_group_IT_number 14
_symmetry_space_group_name_Hall '-P 2ybc'
_symmetry_space_group_name_H-M 'P 1 21/c 1'
_cell_angle_alpha 90
_cell_angle_beta 120.8
_cell_angle_gamma 90
_cell_formula_units_Z 4
_cell_length_a 7.29
_cell_length_b 6.13
_cell_length_c 8.04
_cell_volume 308.615
_citation_journal_id_ASTM ACCRA9
_cod_data_source_file Jerslev_ACCRA9_1948_1040.cif
_cod_data_source_block H4Br1N1O1
_cod_depositor_comments
;
 Marking attached hydrogen atoms.

 Antanas Vaitkus,
 2017-08-09
;
_cod_original_cell_volume 308.6149
_cod_original_formula_sum 'H4 Br1 N1 O1'
_cod_database_code 2310874

loop_
_symmetry_equiv_pos_as_xyz
x,y,z
-x,y+1/2,-z+1/2
-x,-y,-z
x,-y-1/2,z-1/2

loop_
_atom_site_label
_atom_site_type_symbol
_atom_site_fract_x
_atom_site_fract_y
_atom_site_fract_z
_atom_site_occupancy
_atom_site_U_iso_or_equiv
_atom_site_attached_hydrogens
Br1 Br-1 0.24 0.19 0.397 1 0.0 0
O1 O-2 0.263 0.864 0.116 1 0.0 1
N1 N-1 0.286 0.667 0.226 1 0.0 3
